data_1560616
loop_
_publ_author_name
'Gurzhiy, Vladislav V.'
'Krivovichev, Sergey V.'
'Tananaev, Ivan G.'

_publ_section_title
;
 Dehydration-driven evolution of topological complexity in ethylamonium
 uranyl selenates
;
_journal_name_full 'Journal of Solid State Chemistry'
_journal_page_first 105
_journal_page_last 112
_journal_paper_doi 10.1016/j.jssc.2017.01.005
_journal_volume 247
_journal_year 2017
_chemical_formula_moiety 'H O14 Se3 U, 3(C2 H8 N)'
_chemical_formula_sum 'C6 H25 N3 O14 Se3 U'
_chemical_formula_weight 838.20
_space_group_crystal_system monoclinic
_space_group_IT_number 14
_space_group_name_Hall '-P 2ybc'
_space_group_name_H-M_alt 'P 1 21/c 1'
_atom_sites_solution_hydrogens geom
_cell_angle_alpha 90
_cell_angle_beta 113.433(6)
_cell_angle_gamma 90
_cell_formula_units_Z 4
_cell_length_a 12.7463(11)
_cell_length_b 12.4261(7)
_cell_length_c 14.9928(11)
_cell_measurement_reflns_used 9355
_cell_measurement_temperature 293(2)
_cell_measurement_theta_max 28.87
_cell_measurement_theta_min 1.59
_cell_volume 2178.8(3)
_computing_cell_refinement 'STOE X-AREA'
_computing_data_collection 'STOE X-AREA'
_computing_data_reduction 'STOE X-RED'
_computing_molecular_graphics 'Olex2 (Dolomanov et al., 2009)'
_computing_publication_material 'Olex2 (Dolomanov et al., 2009)'
_computing_structure_refinement 'ShelXL (Sheldrick, 2015)'
_computing_structure_solution 'ShelXS (Sheldrick, 2008)'
_diffrn_ambient_temperature 293(2)
_diffrn_detector 'image plate (34 cm diameter)'
_diffrn_detector_area_resol_mean 6.67
_diffrn_detector_type STOE
_diffrn_measured_fraction_theta_full 0.967
_diffrn_measured_fraction_theta_max 0.962
_diffrn_measurement_details ' 90 frames, detector distance = 100 mm'
_diffrn_measurement_device '2-circle goniometer'
_diffrn_measurement_device_type 'STOE IPDS 2'
_diffrn_measurement_method 'rotation method'
_diffrn_radiation_collimation '0.5 mm diameter, multiple pinhole'
_diffrn_radiation_monochromator 'plane graphite'
_diffrn_radiation_polarisn_norm 0
_diffrn_radiation_type 'Mo K\a'
_diffrn_radiation_wavelength 0.71073
_diffrn_reflns_av_R_equivalents 0.0555
_diffrn_reflns_av_unetI/netI 0.0391
_diffrn_reflns_Laue_measured_fraction_full 0.967
_diffrn_reflns_Laue_measured_fraction_max 0.962
_diffrn_reflns_limit_h_max 15
_diffrn_reflns_limit_h_min -15
_diffrn_reflns_limit_k_max 14
_diffrn_reflns_limit_k_min -15
_diffrn_reflns_limit_l_max 17
_diffrn_reflns_limit_l_min -17
_diffrn_reflns_number 14994
_diffrn_reflns_point_group_measured_fraction_full 0.967
_diffrn_reflns_point_group_measured_fraction_max 0.962
_diffrn_reflns_theta_full 25.242
_diffrn_reflns_theta_max 25.991
_diffrn_reflns_theta_min 1.741
_diffrn_source 'sealed X-ray tube, 12 x 0.4 mm long-fine focus'
_diffrn_source_current 40
_diffrn_source_power 2.00
_diffrn_source_voltage 50
_exptl_absorpt_coefficient_mu 12.526
_exptl_absorpt_correction_T_max 0.5485
_exptl_absorpt_correction_T_min 0.1382
_exptl_absorpt_correction_type integration
_exptl_absorpt_process_details 'STOE X-AREA'
_exptl_crystal_colour yellow-green
_exptl_crystal_density_diffrn 2.555
_exptl_crystal_density_method 'not measured'
_exptl_crystal_description lamina
_exptl_crystal_F_000 1552
_exptl_crystal_size_max 0.18
_exptl_crystal_size_mid 0.12
_exptl_crystal_size_min 0.03
_refine_diff_density_max 0.975
_refine_diff_density_min -1.188
_refine_diff_density_rms 0.156
_refine_ls_extinction_coef 0.00068(7)
_refine_ls_extinction_expression Fc^*^=kFc[1+0.001xFc^2^\l^3^/sin(2\q)]^-1/4^
_refine_ls_extinction_method SHELXL
_refine_ls_goodness_of_fit_ref 1.289
_refine_ls_hydrogen_treatment constr
_refine_ls_matrix_type full
_refine_ls_number_parameters 251
_refine_ls_number_reflns 4108
_refine_ls_number_restraints 0
_refine_ls_restrained_S_all 1.289
_refine_ls_R_factor_all 0.0615
_refine_ls_R_factor_gt 0.0462
_refine_ls_shift/su_max 0.00
_refine_ls_shift/su_mean 0.000
_refine_ls_structure_factor_coef Fsqd
_refine_ls_weighting_details 'w=1/[\s^2^(Fo^2^)+(0.0141P)^2^+10.0919P] where P=(Fo^2^+2Fc^2^)/3'
_refine_ls_weighting_scheme calc
_refine_ls_wR_factor_gt 0.0675
_refine_ls_wR_factor_ref 0.0704
_reflns_Friedel_coverage 0.000
_reflns_Friedel_fraction_full .
_reflns_Friedel_fraction_max .
_reflns_number_gt 3622
_reflns_number_total 4344
_reflns_threshold_expression 'I > 2\s(I)'
_cod_data_source_file JSSC-2017-247-105.cif
_cod_data_source_block Compound_2_isk218
_cod_database_code 1560616
_shelx_space_group_comment
;
The symmetry employed for this shelxl refinement is uniquely defined
by the following loop, which should always be used as a source of
symmetry information in preference to the above space-group names.
They are only intended as comments.
;
_olex2_refinement_description
;
1. Fixed Uiso
 At 1.2 times of:
  All C(H,H) groups, All N(H,H,H) groups
 At 1.5 times of:
  All C(H,H,H) groups, All O(H) groups
2.a Secondary CH2 refined with riding coordinates:
 C1(H1D,H1E), C4(H4A,H4B), C6(H6A,H6B)
2.b Tetrahedral OH refined with everything fixed:
 O10(H10)
2.c Idealised Me refined as rotating group:
 N1(H1A,H1B,H1C), C2(H2A,H2B,H2C), N2(H2D,H2E,H2F), C3(H3A,H3B,H3C), N3(H3D,
 H3E,H3F), C5(H5A,H5B,H5C)
;

loop_
_space_group_symop_operation_xyz
'x, y, z'
'-x, y+1/2, -z+1/2'
'-x, -y, -z'
'x, -y-1/2, z-1/2'

loop_
_atom_site_label
_atom_site_type_symbol
_atom_site_fract_x
_atom_site_fract_y
_atom_site_fract_z
_atom_site_U_iso_or_equiv
_atom_site_adp_type
_atom_site_occupancy
_atom_site_site_symmetry_order
_atom_site_calc_flag
_atom_site_refinement_flags_posn
_atom_site_refinement_flags_adp
_atom_site_refinement_flags_occupancy
_atom_site_disorder_assembly
_atom_site_disorder_group
U U 0.55723(3) -0.20875(2) 0.27011(2) 0.02343(10) Uani 1 1 d . . . . .
Se1 Se 0.65027(7) 0.07325(5) 0.36791(6) 0.02420(19) Uani 1 1 d . . . . .
Se2 Se 0.35403(7) 0.01046(6) 0.14943(6) 0.0286(2) Uani 1 1 d . . . . .
Se3 Se 0.87084(8) -0.16882(7) 0.34606(8) 0.0402(2) Uani 1 1 d . . . . .
O1 O 0.5486(6) -0.2161(4) 0.3847(4) 0.0376(14) Uani 1 1 d . . . . .
O2 O 0.6214(5) -0.3894(4) 0.2725(4) 0.0294(13) Uani 1 1 d . . . . .
O3 O 0.5699(5) -0.2011(4) 0.1567(4) 0.0305(13) Uani 1 1 d . . . . .
O4 O 0.3888(5) -0.3172(4) 0.1982(5) 0.0363(15) Uani 1 1 d . . . . .
O5 O 0.6235(6) -0.0298(4) 0.2916(4) 0.0339(15) Uani 1 1 d . . . . .
O6 O 0.3941(5) -0.0984(4) 0.2170(5) 0.0358(15) Uani 1 1 d . . . . .
O7 O 0.5844(6) 0.0602(5) 0.4399(5) 0.0415(16) Uani 1 1 d . . . . .
O8 O 0.4292(6) 0.0278(5) 0.0846(5) 0.0422(16) Uani 1 1 d . . . . .
O9 O 0.7607(5) -0.2133(5) 0.3624(5) 0.0483(17) Uani 1 1 d . . . . .
O10 O 0.9290(6) -0.0764(6) 0.4354(7) 0.066(3) Uani 1 1 d . . . . .
H10 H 0.8821 -0.0288 0.4295 0.099 Uiso 1 1 calc . . . . .
O11 O 0.2194(6) -0.0001(5) 0.0817(6) 0.058(2) Uani 1 1 d . . . . .
O12 O 0.9683(7) -0.2583(6) 0.3700(6) 0.072(3) Uani 1 1 d . . . . .
O13 O 0.7886(6) 0.0803(5) 0.4278(5) 0.0481(18) Uani 1 1 d . . . . .
O14 O 0.8353(8) -0.1144(8) 0.2430(7) 0.086(3) Uani 1 1 d . . . . .
N1 N 0.6661(8) 0.0213(6) 0.1147(6) 0.048(2) Uani 1 1 d . . . . .
H1A H 0.6465 -0.0003 0.0536 0.058 Uiso 1 1 calc GR . . . .
H1B H 0.6038 0.0421 0.1232 0.058 Uiso 1 1 calc GR . . . .
H1C H 0.6992 -0.0329 0.1550 0.058 Uiso 1 1 calc GR . . . .
C1 C 0.7470(13) 0.1126(10) 0.1355(10) 0.075(4) Uani 1 1 d . . . . .
H1D H 0.7739 0.1309 0.2039 0.090 Uiso 1 1 calc R . . . .
H1E H 0.8127 0.0905 0.1227 0.090 Uiso 1 1 calc R . . . .
C2 C 0.6985(14) 0.2034(10) 0.0803(11) 0.088(4) Uani 1 1 d . . . . .
H2A H 0.6793 0.1881 0.0129 0.132 Uiso 1 1 calc GR . . . .
H2B H 0.7522 0.2618 0.1006 0.132 Uiso 1 1 calc GR . . . .
H2C H 0.6306 0.2229 0.0895 0.132 Uiso 1 1 calc GR . . . .
N2 N 0.6443(7) -0.3989(6) 0.0821(6) 0.0416(19) Uani 1 1 d . . . . .
H2D H 0.6256 -0.4549 0.0418 0.050 Uiso 1 1 calc GR . . . .
H2E H 0.6007 -0.3428 0.0530 0.050 Uiso 1 1 calc GR . . . .
H2F H 0.6333 -0.4156 0.1355 0.050 Uiso 1 1 calc GR . . . .
C3 C 0.8425(14) -0.4563(13) 0.1649(13) 0.101(5) Uani 1 1 d . . . . .
H3A H 0.8255 -0.5220 0.1283 0.152 Uiso 1 1 calc GR . . . .
H3B H 0.8334 -0.4670 0.2249 0.152 Uiso 1 1 calc GR . . . .
H3C H 0.9199 -0.4353 0.1787 0.152 Uiso 1 1 calc GR . . . .
C4 C 0.7645(11) -0.3716(9) 0.1085(10) 0.067(3) Uani 1 1 d . . . . .
H4A H 0.7819 -0.3056 0.1461 0.080 Uiso 1 1 calc R . . . .
H4B H 0.7770 -0.3586 0.0497 0.080 Uiso 1 1 calc R . . . .
N3 N 1.1223(8) -0.2951(7) 0.5619(8) 0.064(3) Uani 1 1 d . . . . .
H3D H 1.0704 -0.2946 0.5010 0.077 Uiso 1 1 calc GR . . . .
H3E H 1.1662 -0.3532 0.5714 0.077 Uiso 1 1 calc GR . . . .
H3F H 1.1654 -0.2363 0.5727 0.077 Uiso 1 1 calc GR . . . .
C5 C 0.9752(14) -0.3814(15) 0.5993(12) 0.104(6) Uani 1 1 d . . . . .
H5A H 0.9224 -0.3670 0.5339 0.156 Uiso 1 1 calc GR . . . .
H5B H 0.9349 -0.3825 0.6414 0.156 Uiso 1 1 calc GR . . . .
H5C H 1.0109 -0.4500 0.6017 0.156 Uiso 1 1 calc GR . . . .
C6 C 1.0626(13) -0.2973(12) 0.6310(12) 0.085(4) Uani 1 1 d . . . . .
H6A H 1.1174 -0.3121 0.6965 0.102 Uiso 1 1 calc R . . . .
H6B H 1.0275 -0.2281 0.6310 0.102 Uiso 1 1 calc R . . . .

loop_
_atom_site_aniso_label
_atom_site_aniso_U_11
_atom_site_aniso_U_22
_atom_site_aniso_U_33
_atom_site_aniso_U_23
_atom_site_aniso_U_13
_atom_site_aniso_U_12
U 0.03314(17) 0.01311(13) 0.02393(16) -0.00124(12) 0.01123(12) -0.00129(13)
Se1 0.0295(5) 0.0152(3) 0.0249(5) -0.0007(3) 0.0076(4) 0.0000(3)
Se2 0.0331(5) 0.0182(4) 0.0288(5) -0.0035(3) 0.0062(4) -0.0017(3)
Se3 0.0340(5) 0.0407(5) 0.0416(6) -0.0020(4) 0.0105(4) 0.0096(4)
O1 0.055(4) 0.028(3) 0.033(3) -0.005(3) 0.022(3) -0.007(3)
O2 0.037(3) 0.019(3) 0.034(3) 0.002(2) 0.015(3) 0.008(2)
O3 0.042(3) 0.023(3) 0.028(3) -0.003(2) 0.015(3) -0.002(3)
O4 0.042(4) 0.014(3) 0.050(4) -0.008(2) 0.016(3) 0.000(2)
O5 0.055(4) 0.014(3) 0.035(4) -0.006(2) 0.020(3) -0.003(2)
O6 0.040(4) 0.016(3) 0.051(4) 0.004(2) 0.018(3) 0.005(2)
O7 0.050(4) 0.046(4) 0.035(4) 0.006(3) 0.025(3) 0.004(3)
O8 0.056(5) 0.042(3) 0.030(4) -0.006(3) 0.018(3) -0.002(3)
O9 0.037(4) 0.035(3) 0.054(4) 0.008(3) -0.002(3) 0.002(3)
O10 0.029(4) 0.052(4) 0.092(7) -0.029(4) -0.002(4) 0.003(3)
O11 0.037(4) 0.048(4) 0.057(5) -0.008(3) -0.013(4) -0.005(3)
O12 0.058(5) 0.078(5) 0.067(6) -0.011(4) 0.011(5) 0.032(4)
O13 0.031(4) 0.041(3) 0.055(5) -0.005(3) -0.001(3) 0.000(3)
O14 0.062(6) 0.135(8) 0.072(7) 0.044(6) 0.038(5) 0.040(5)
N1 0.051(6) 0.063(5) 0.033(5) 0.004(4) 0.020(4) -0.008(4)
C1 0.107(12) 0.068(8) 0.050(8) -0.004(6) 0.030(8) -0.013(8)
C2 0.110(12) 0.063(8) 0.094(11) -0.011(8) 0.045(10) 0.002(8)
N2 0.046(5) 0.045(4) 0.038(5) -0.006(3) 0.021(4) 0.002(4)
C3 0.073(11) 0.124(13) 0.086(12) -0.001(10) 0.009(9) 0.023(10)
C4 0.071(9) 0.064(7) 0.070(9) -0.022(6) 0.032(7) -0.020(6)
N3 0.062(6) 0.046(5) 0.086(8) 0.002(5) 0.030(6) -0.004(5)
C5 0.078(11) 0.169(16) 0.078(12) -0.013(10) 0.044(9) -0.048(11)
C6 0.083(10) 0.095(10) 0.088(11) -0.013(9) 0.045(9) -0.011(9)

loop_
_atom_type_symbol
_atom_type_description
_atom_type_scat_dispersion_real
_atom_type_scat_dispersion_imag
_atom_type_scat_source
C C 0.0033 0.0016 'International Tables Vol C Tables 4.2.6.8 and 6.1.1.4'
H H 0.0000 0.0000 'International Tables Vol C Tables 4.2.6.8 and 6.1.1.4'
N N 0.0061 0.0033 'International Tables Vol C Tables 4.2.6.8 and 6.1.1.4'
O O 0.0106 0.0060 'International Tables Vol C Tables 4.2.6.8 and 6.1.1.4'
Se Se -0.0929 2.2259 'International Tables Vol C Tables 4.2.6.8 and 6.1.1.4'
U U -9.6767 9.6646 'International Tables Vol C Tables 4.2.6.8 and 6.1.1.4'

loop_
_geom_angle_atom_site_label_1
_geom_angle_atom_site_label_2
_geom_angle_atom_site_label_3
_geom_angle
_geom_angle_site_symmetry_1
_geom_angle_site_symmetry_3
O1 U O2 95.2(2) . .
O1 U O3 178.4(3) . .
O1 U O4 91.0(3) . .
O1 U O5 94.2(2) . .
O1 U O6 88.3(3) . .
O1 U O9 84.8(3) . .
O2 U O4 73.61(19) . .
O2 U O9 71.6(2) . .
O3 U O2 84.5(2) . .
O3 U O4 90.3(2) . .
O3 U O5 85.2(2) . .
O3 U O6 92.9(2) . .
O3 U O9 93.7(3) . .
O4 U O9 144.4(2) . .
O5 U O2 141.7(2) . .
O5 U O4 143.2(2) . .
O5 U O9 72.4(2) . .
O6 U O2 143.7(2) . .
O6 U O4 70.25(18) . .
O6 U O5 73.5(2) . .
O6 U O9 144.6(2) . .
O4 Se1 O5 107.1(3) 2_655 .
O7 Se1 O4 111.9(3) . 2_655
O7 Se1 O5 111.3(3) . .
O7 Se1 O13 111.9(4) . .
O13 Se1 O4 106.8(3) . 2_655
O13 Se1 O5 107.6(3) . .
O6 Se2 O2 105.0(3) . 2_655
O8 Se2 O2 109.4(3) . 2_655
O8 Se2 O6 111.4(3) . .
O11 Se2 O2 111.2(3) . 2_655
O11 Se2 O6 108.2(3) . .
O11 Se2 O8 111.5(4) . .
O9 Se3 O10 104.2(4) . .
O12 Se3 O9 111.9(4) . .
O12 Se3 O10 103.7(4) . .
O14 Se3 O9 111.5(4) . .
O14 Se3 O10 110.4(5) . .
O14 Se3 O12 114.4(5) . .
Se2 O2 U 133.5(3) 2_645 .
Se1 O4 U 137.8(3) 2_645 .
Se1 O5 U 141.9(3) . .
Se2 O6 U 134.8(3) . .
Se3 O9 U 135.0(4) . .
Se3 O10 H10 109.5 . .
H1A N1 H1B 109.5 . .
H1A N1 H1C 109.5 . .
H1B N1 H1C 109.5 . .
C1 N1 H1A 109.5 . .
C1 N1 H1B 109.5 . .
C1 N1 H1C 109.5 . .
N1 C1 H1D 109.0 . .
N1 C1 H1E 109.0 . .
H1D C1 H1E 107.8 . .
C2 C1 N1 112.9(13) . .
C2 C1 H1D 109.0 . .
C2 C1 H1E 109.0 . .
C1 C2 H2A 109.5 . .
C1 C2 H2B 109.5 . .
C1 C2 H2C 109.5 . .
H2A C2 H2B 109.5 . .
H2A C2 H2C 109.5 . .
H2B C2 H2C 109.5 . .
H2D N2 H2E 109.5 . .
H2D N2 H2F 109.5 . .
H2E N2 H2F 109.5 . .
C4 N2 H2D 109.5 . .
C4 N2 H2E 109.5 . .
C4 N2 H2F 109.5 . .
H3A C3 H3B 109.5 . .
H3A C3 H3C 109.5 . .
H3B C3 H3C 109.5 . .
C4 C3 H3A 109.5 . .
C4 C3 H3B 109.5 . .
C4 C3 H3C 109.5 . .
N2 C4 C3 112.8(11) . .
N2 C4 H4A 109.0 . .
N2 C4 H4B 109.0 . .
C3 C4 H4A 109.0 . .
C3 C4 H4B 109.0 . .
H4A C4 H4B 107.8 . .
H3D N3 H3E 109.5 . .
H3D N3 H3F 109.5 . .
H3E N3 H3F 109.5 . .
C6 N3 H3D 109.5 . .
C6 N3 H3E 109.5 . .
C6 N3 H3F 109.5 . .
H5A C5 H5B 109.5 . .
H5A C5 H5C 109.5 . .
H5B C5 H5C 109.5 . .
C6 C5 H5A 109.5 . .
C6 C5 H5B 109.5 . .
C6 C5 H5C 109.5 . .
N3 C6 H6A 110.0 . .
N3 C6 H6B 110.0 . .
C5 C6 N3 108.4(12) . .
C5 C6 H6A 110.0 . .
C5 C6 H6B 110.0 . .
H6A C6 H6B 108.4 . .

loop_
_geom_bond_atom_site_label_1
_geom_bond_atom_site_label_2
_geom_bond_distance
_geom_bond_site_symmetry_2
U O1 1.767(6) .
U O2 2.385(5) .
U O3 1.774(6) .
U O4 2.397(6) .
U O5 2.355(5) .
U O6 2.350(6) .
U O9 2.406(6) .
Se1 O4 1.640(5) 2_655
Se1 O5 1.659(5) .
Se1 O7 1.618(7) .
Se1 O13 1.632(6) .
Se2 O2 1.650(5) 2_655
Se2 O6 1.644(5) .
Se2 O8 1.628(7) .
Se2 O11 1.615(7) .
Se3 O9 1.617(7) .
Se3 O10 1.695(7) .
Se3 O12 1.598(7) .
Se3 O14 1.579(9) .
O2 Se2 1.650(5) 2_645
O4 Se1 1.640(5) 2_645
O10 H10 0.8200 .
N1 H1A 0.8900 .
N1 H1B 0.8900 .
N1 H1C 0.8900 .
N1 C1 1.481(14) .
C1 H1D 0.9700 .
C1 H1E 0.9700 .
C1 C2 1.390(17) .
C2 H2A 0.9600 .
C2 H2B 0.9600 .
C2 H2C 0.9600 .
N2 H2D 0.8900 .
N2 H2E 0.8900 .
N2 H2F 0.8900 .
N2 C4 1.462(14) .
C3 H3A 0.9600 .
C3 H3B 0.9600 .
C3 H3C 0.9600 .
C3 C4 1.464(18) .
C4 H4A 0.9700 .
C4 H4B 0.9700 .
N3 H3D 0.8900 .
N3 H3E 0.8900 .
N3 H3F 0.8900 .
N3 C6 1.509(16) .
C5 H5A 0.9600 .
C5 H5B 0.9600 .
C5 H5C 0.9600 .
C5 C6 1.462(18) .
C6 H6A 0.9700 .
C6 H6B 0.9700 .

loop_
_geom_hbond_atom_site_label_D
_geom_hbond_atom_site_label_H
_geom_hbond_atom_site_label_A
_geom_hbond_distance_DH
_geom_hbond_distance_HA
_geom_hbond_distance_DA
_geom_hbond_angle_DHA
_geom_hbond_site_symmetry_A
O10 H10 O13 0.82 1.80 2.616(9) 174.6 .
N1 H1A O8 0.89 1.94 2.809(11) 166.2 3_655
N1 H1B O8 0.89 2.07 2.871(11) 148.7 .
N1 H1C O3 0.89 2.67 3.186(9) 118.0 .
N1 H1C O14 0.89 1.99 2.809(12) 152.7 .
N2 H2E O1 0.89 2.45 3.069(10) 126.8 4
N2 H2F O2 0.89 2.14 2.985(10) 157.3 .
N3 H3D O12 0.89 1.93 2.802(14) 166.5 .
N3 H3E O11 0.89 1.93 2.794(11) 163.3 4_656
N3 H3F O4 0.89 2.80 3.485(11) 135.0 4_656
N3 H3F O13 0.89 2.03 2.881(11) 160.7 3_756

loop_
_geom_torsion_atom_site_label_1
_geom_torsion_atom_site_label_2
_geom_torsion_atom_site_label_3
_geom_torsion_atom_site_label_4
_geom_torsion
_geom_torsion_site_symmetry_1
_geom_torsion_site_symmetry_2
_geom_torsion_site_symmetry_3
_geom_torsion_site_symmetry_4
O2 Se2 O6 U -100.4(5) 2_655 . . .
O4 Se1 O5 U -141.8(5) 2_655 . . .
O7 Se1 O5 U -19.2(7) . . . .
O8 Se2 O6 U 17.9(6) . . . .
O10 Se3 O9 U 115.7(5) . . . .
O11 Se2 O6 U 140.7(5) . . . .
O12 Se3 O9 U -132.8(5) . . . .
O13 Se1 O5 U 103.7(6) . . . .
O14 Se3 O9 U -3.3(7) . . . .
